data_7156653
loop_
_publ_author_name
'Mino, Takashi'
'Yamaguchi, Daiki'
'Masuda, Chihiro'
'Youda, Junpei'
'Ebisawa, Toshibumi'
'Yoshida, Yasushi'
'Sakamoto, Masami'

_publ_section_title
;
 Synthesis and application of P,olefin type axially chiral ligands with
 sec-alkyl groups.
;
_journal_issue 6
_journal_name_full 'Organic &amp; biomolecular chemistry'
_journal_page_first 1455
_journal_page_last 1465
_journal_paper_doi 10.1039/c9ob00075e
_journal_volume 17
_journal_year 2019
_chemical_absolute_configuration ad
_chemical_formula_sum 'C38 H40 N P'
_chemical_formula_weight 541.68
_space_group_crystal_system monoclinic
_space_group_IT_number 4
_space_group_name_Hall 'P 2yb'
_space_group_name_H-M_alt 'P 1 21 1'
_symmetry_space_group_name_Hall 'P 2yb'
_symmetry_space_group_name_H-M 'P 1 21 1'
_atom_sites_solution_hydrogens geom
_atom_sites_solution_primary direct
_atom_sites_solution_secondary difmap
_audit_update_record
;
2018-09-28 deposited with the CCDC.
2019-01-17 downloaded from the CCDC.
;
_cell_angle_alpha 90
_cell_angle_beta 93.1780(10)
_cell_angle_gamma 90
_cell_formula_units_Z 2
_cell_length_a 9.3710(2)
_cell_length_b 13.7203(3)
_cell_length_c 11.5632(3)
_cell_measurement_reflns_used 9390
_cell_measurement_temperature 173.(2)
_cell_measurement_theta_max 68.3263
_cell_measurement_theta_min 3.8286
_cell_volume 1484.43(6)
_computing_cell_refinement 'SAINT V8.34A (Bruker AXS Inc., 2013)'
_computing_data_reduction 'SAINT V8.34A (Bruker AXS Inc., 2013)'
_computing_structure_refinement 'SHELXL-2014/7 (Sheldrick, 2014)'
_diffrn_ambient_temperature 173.(2)
_diffrn_detector_area_resol_mean 8.3333
_diffrn_measured_fraction_theta_full 0.986
_diffrn_measured_fraction_theta_max 0.986
_diffrn_measurement_device_type 'BRUKER APEXII CCD'
_diffrn_radiation_wavelength 1.54178
_diffrn_reflns_av_R_equivalents 0.0196
_diffrn_reflns_av_unetI/netI 0.0290
_diffrn_reflns_limit_h_max 10
_diffrn_reflns_limit_h_min -11
_diffrn_reflns_limit_k_max 15
_diffrn_reflns_limit_k_min -16
_diffrn_reflns_limit_l_max 13
_diffrn_reflns_limit_l_min -13
_diffrn_reflns_number 10494
_diffrn_reflns_theta_full 68.32
_diffrn_reflns_theta_max 68.32
_diffrn_reflns_theta_min 3.83
_exptl_absorpt_coefficient_mu 1.010
_exptl_absorpt_correction_T_max 0.91
_exptl_absorpt_correction_T_min 0.83
_exptl_absorpt_correction_type multi-scan
_exptl_absorpt_process_details 'SADABS V2014/5 (Bruker AXS Inc.)'
_exptl_crystal_colour colourless
_exptl_crystal_density_diffrn 1.212
_exptl_crystal_density_method 'not measured'
_exptl_crystal_description prismatic
_exptl_crystal_F_000 580
_exptl_crystal_size_max 0.100
_exptl_crystal_size_mid 0.100
_exptl_crystal_size_min 0.100
_refine_diff_density_max 0.197
_refine_diff_density_min -0.378
_refine_ls_abs_structure_details
;
Flack x determined using 1526 quotients [(I+)-(I-)]/[(I+)+(I-)]
(Parsons, Flack and Wagner, Acta Cryst. B69 (2013) 249-259).
;
_refine_ls_abs_structure_Flack 0.106(8)
_refine_ls_extinction_method none
_refine_ls_goodness_of_fit_ref 1.161
_refine_ls_hydrogen_treatment constr
_refine_ls_matrix_type full
_refine_ls_number_parameters 490
_refine_ls_number_reflns 4403
_refine_ls_number_restraints 1
_refine_ls_restrained_S_all 1.161
_refine_ls_R_factor_all 0.0509
_refine_ls_R_factor_gt 0.0505
_refine_ls_shift/su_max 0.002
_refine_ls_shift/su_mean 0.000
_refine_ls_structure_factor_coef Fsqd
_refine_ls_weighting_details 'w=1/[\s^2^(Fo^2^)+(0.0344P)^2^+0.7502P] where P=(Fo^2^+2Fc^2^)/3'
_refine_ls_weighting_scheme calc
_refine_ls_wR_factor_gt 0.1229
_refine_ls_wR_factor_ref 0.1233
_reflns_number_gt 4366
_reflns_number_total 4403
_reflns_threshold_expression 'I > 2\s(I)'
_cod_data_source_file c9ob00075e2.cif
_cod_data_source_block I
_cod_depositor_comments 'Adding full bibliography for 7156653--7156654.cif.'
_cod_database_code 7156653

loop_
_space_group_symop_operation_xyz
'x, y, z'
'-x, y+1/2, -z'

loop_
_atom_site_type_symbol
_atom_site_label
_atom_site_fract_x
_atom_site_fract_y
_atom_site_fract_z
_atom_site_U_iso_or_equiv
_atom_site_adp_type
_atom_site_calc_flag
_atom_site_refinement_flags_adp
_atom_site_refinement_flags_occupancy
_atom_site_refinement_flags_posn
_atom_site_occupancy
_atom_site_disorder_assembly
_atom_site_disorder_group
C C1 0.7236(4) 0.5285(3) 0.4670(4) 0.0510(10) Uani d . . . 1.0 . .
C C2 0.6435(5) 0.4437(3) 0.4713(4) 0.0565(11) Uani d . . . 1.0 . .
H H2 0.6004 0.4268 0.541 0.068 Uiso calc U . R 1.0 . .
C C3 0.6253(5) 0.3833(4) 0.3760(5) 0.0656(13) Uani d . . . 1.0 . .
H H3 0.5683 0.3263 0.3802 0.079 Uiso calc U . R 1.0 . .
C C4 0.6894(6) 0.4055(4) 0.2749(5) 0.0706(14) Uani d . . . 1.0 . .
H H4 0.6776 0.3637 0.2096 0.085 Uiso calc U . R 1.0 . .
C C5 0.7699(6) 0.4882(4) 0.2694(5) 0.0715(14) Uani d . . . 1.0 . .
H H5 0.8147 0.5037 0.2 0.086 Uiso calc U . R 1.0 . .
C C6 0.7867(5) 0.5500(4) 0.3651(4) 0.0634(12) Uani d . . . 1.0 . .
H H6 0.8423 0.6076 0.36 0.076 Uiso calc U . R 1.0 . .
C C7 0.8026(4) 0.7203(3) 0.5370(4) 0.0545(11) Uani d . . . 1.0 . .
C C8 0.7042(5) 0.7757(4) 0.4714(5) 0.0679(14) Uani d . . . 1.0 . .
H H8 0.6091 0.7526 0.4583 0.082 Uiso calc U . R 1.0 . .
C C9 0.7429(5) 0.8643(4) 0.4245(6) 0.0755(15) Uani d . . . 1.0 . .
H H9 0.6739 0.9014 0.3803 0.091 Uiso calc U . R 1.0 . .
C C10 0.8790(6) 0.8986(4) 0.4415(5) 0.0777(17) Uani d . . . 1.0 . .
H H10 0.9054 0.9588 0.4082 0.093 Uiso calc U . R 1.0 . .
C C11 0.9769(6) 0.8454(5) 0.5068(5) 0.0775(17) Uani d . . . 1.0 . .
H H11 1.0713 0.8697 0.5202 0.093 Uiso calc U . R 1.0 . .
C C12 0.9404(5) 0.7573(4) 0.5534(4) 0.0659(14) Uani d . . . 1.0 . .
H H12 1.0105 0.721 0.5975 0.079 Uiso calc U . R 1.0 . .
C C13 0.5884(5) 0.6156(3) 0.6593(3) 0.0505(10) Uani d . . . 1.0 . .
C C14 0.5732(6) 0.6189(4) 0.7788(3) 0.0738(16) Uani d . . . 1.0 . .
C C15 0.4375(8) 0.6190(5) 0.8198(4) 0.106(3) Uani d . . . 1.0 . .
C C16 0.3190(7) 0.6219(5) 0.7435(4) 0.090(2) Uani d . . . 1.0 . .
H H16 0.2266 0.6234 0.7733 0.107 Uiso calc U . R 1.0 . .
C C17 0.3311(5) 0.6227(3) 0.6259(4) 0.0579(11) Uani d . . . 1.0 . .
H H17 0.2487 0.6262 0.5744 0.069 Uiso calc U . R 1.0 . .
C C18 0.4666(4) 0.6182(3) 0.5844(3) 0.0451(9) Uani d . . . 1.0 . .
H H18 0.4768 0.6169 0.5031 0.054 Uiso calc U . R 1.0 . .
C C20 0.8030(7) 0.6894(5) 0.8641(5) 0.0780(17) Uani d . . . 1.0 . .
H H20 0.8565 0.6746 0.7937 0.094 Uiso calc U . R 1.0 A 1
C C23 0.9625(9) 0.8628(8) 0.9468(6) 0.114(3) Uani d . . . 1.0 . .
H H23 1.0368 0.9142 0.9379 0.137 Uiso calc U . R 1.0 B 1
C C25 0.7465(6) 0.7918(4) 0.8428(4) 0.0650(13) Uani d . . . 1.0 . .
H H25 0.6836 0.7914 0.7701 0.078 Uiso calc U . R 1.0 C 1
C C27 0.6603(6) 0.8252(5) 0.9398(5) 0.0766(15) Uani d . . . 1.0 . .
H H27A 0.5778 0.781 0.9472 0.092 Uiso calc U . R 1.0 . .
H H27B 0.6231 0.8915 0.923 0.092 Uiso calc U . R 1.0 . .
C C28 0.7528(6) 0.8262(5) 1.0543(4) 0.0738(15) Uani d . . . 1.0 . .
H H28 0.6951 0.8419 1.122 0.089 Uiso calc U . R 1.0 D 1
C C29 0.8754(6) 0.8946(5) 1.0452(4) 0.0788(16) Uani d . . . 1.0 . .
H H29A 0.9354 0.8943 1.1184 0.095 Uiso calc U . R 1.0 . .
H H29B 0.8396 0.9617 1.0313 0.095 Uiso calc U . R 1.0 . .
C C19A 0.3725(13) 0.6469(11) 0.9477(8) 0.066(3) Uani d . P . 0.484(7) E 1
H H19A 0.4518 0.6571 1.0053 0.099 Uiso calc U P R 0.484(7) E 1
H H19B 0.3123 0.5933 0.9728 0.099 Uiso calc U P R 0.484(7) E 1
H H19C 0.3153 0.7066 0.9399 0.099 Uiso calc U P R 0.484(7) E 1
C C21A 0.918(2) 0.7013(14) 0.9586(16) 0.061(4) Uani d . P . 0.484(7) E 1
H H21A 0.9712 0.6383 0.9679 0.074 Uiso calc U P R 0.484(7) E 1
C C22A 1.026(2) 0.7824(19) 0.9462(16) 0.093(7) Uani d . P . 0.484(7) E 1
H H22A 1.0996 0.7797 1.0111 0.111 Uiso calc U P R 0.484(7) E 1
H H22B 1.0745 0.7746 0.8728 0.111 Uiso calc U P R 0.484(7) E 1
C C24A 0.856(4) 0.868(2) 0.833(2) 0.108(12) Uani d . P . 0.484(7) E 1
H H24C 0.8101 0.9334 0.8267 0.13 Uiso calc U P R 0.484(7) E 1
H H24B 0.9096 0.8576 0.7622 0.13 Uiso calc U P R 0.484(7) E 1
C C28A 0.830(3) 0.7174(16) 1.068(3) 0.080(9) Uani d . P . 0.484(7) E 1
H H28C 0.894 0.7152 1.1389 0.095 Uiso calc U P R 0.484(7) E 1
H H28B 0.7569 0.6658 1.0728 0.095 Uiso calc U P R 0.484(7) E 1
C C30A 0.6644(12) 0.5254(8) 0.9287(8) 0.064(3) Uani d . P . 0.484(7) E 1
H H30A 0.5616 0.5193 0.9429 0.077 Uiso calc U P R 0.484(7) E 1
H H30B 0.7201 0.5251 1.0041 0.077 Uiso calc U P R 0.484(7) E 1
C C31A 0.713(2) 0.441(2) 0.850(3) 0.075(9) Uani d . P . 0.484(7) E 1
H H31A 0.8034 0.4455 0.8162 0.09 Uiso calc U P R 0.484(7) E 1
C C32A 0.6314(9) 0.3649(8) 0.8289(7) 0.052(2) Uani d . P . 0.484(7) E 1
H H32A 0.5373 0.3685 0.8552 0.063 Uiso calc U P R 0.484(7) E 1
C C43A 0.618(2) 0.1083(17) 0.7224(18) 0.067(7) Uani d . P . 0.484(7) E 1
H H43A 0.556 0.0539 0.7276 0.081 Uiso calc U P R 0.484(7) E 1
C C44A 0.581(5) 0.203(4) 0.768(3) 0.090(12) Uani d . P . 0.484(7) E 1
H H44A 0.4898 0.2124 0.7985 0.107 Uiso calc U P R 0.484(7) E 1
C C45A 0.669(2) 0.2730(14) 0.7687(12) 0.046(3) Uani d . P . 0.484(7) E 1
C C46A 0.801(2) 0.2700(13) 0.7164(12) 0.059(3) Uani d . P . 0.484(7) E 1
H H46A 0.8567 0.3274 0.7106 0.071 Uiso calc U P R 0.484(7) E 1
C C47A 0.847(3) 0.183(3) 0.674(3) 0.084(11) Uani d . P . 0.484(7) E 1
H H47A 0.9412 0.1773 0.6477 0.101 Uiso calc U P R 0.484(7) E 1
C C48A 0.750(3) 0.101(3) 0.670(2) 0.066(7) Uani d . P . 0.484(7) E 1
H H48A 0.7755 0.042 0.6318 0.08 Uiso calc U P R 0.484(7) E 1
C C19B 0.4478(14) 0.5912(11) 0.9503(8) 0.076(3) Uani d . P . 0.516(7) E 2
H H19D 0.5403 0.6124 0.9853 0.114 Uiso calc U P R 0.516(7) E 2
H H19E 0.439 0.5204 0.9582 0.114 Uiso calc U P R 0.516(7) E 2
H H19F 0.3706 0.6232 0.9897 0.114 Uiso calc U P R 0.516(7) E 2
C C21B 0.8694(18) 0.6837(15) 0.9931(13) 0.066(4) Uani d . P . 0.516(7) E 2
H H21B 0.8908 0.6143 1.014 0.079 Uiso calc U P R 0.516(7) E 2
C C22B 1.008(2) 0.7403(15) 0.9867(13) 0.077(5) Uani d . P . 0.516(7) E 2
H H22C 1.0685 0.7108 0.9282 0.092 Uiso calc U P R 0.516(7) E 2
H H22D 1.0625 0.7392 1.0627 0.092 Uiso calc U P R 0.516(7) E 2
C C24B 0.890(3) 0.853(2) 0.835(2) 0.082(7) Uani d . P . 0.516(7) E 2
H H24A 0.9531 0.8201 0.7818 0.099 Uiso calc U P R 0.516(7) E 2
H H24D 0.8665 0.9184 0.8035 0.099 Uiso calc U P R 0.516(7) E 2
C C28B 0.787(3) 0.730(2) 1.085(3) 0.087(8) Uani d . P . 0.516(7) E 2
H H28A 0.6975 0.6925 1.0947 0.104 Uiso calc U P R 0.516(7) E 2
H H28D 0.8437 0.7288 1.1596 0.104 Uiso calc U P R 0.516(7) E 2
C C30B 0.8012(12) 0.5183(7) 0.8637(8) 0.062(3) Uani d . P . 0.516(7) E 2
H H30C 0.8752 0.5282 0.807 0.075 Uiso calc U P R 0.516(7) E 2
H H30D 0.85 0.5113 0.9414 0.075 Uiso calc U P R 0.516(7) E 2
C C31B 0.724(2) 0.4333(14) 0.836(2) 0.056(6) Uani d . P . 0.516(7) E 2
H H31B 0.633 0.424 0.866 0.067 Uiso calc U P R 0.516(7) E 2
C C32B 0.7789(8) 0.3623(6) 0.7654(7) 0.047(2) Uani d . P . 0.516(7) E 2
H H32B 0.8613 0.3811 0.7265 0.057 Uiso calc U P R 0.516(7) E 2
C C43B 0.659(2) 0.0657(11) 0.7098(13) 0.064(4) Uani d . P . 0.516(7) E 2
H H43B 0.6331 -0.001 0.7009 0.077 Uiso calc U P R 0.516(7) E 2
C C44B 0.560(2) 0.136(2) 0.7462(19) 0.078(8) Uani d . P . 0.516(7) E 2
H H44B 0.4657 0.1152 0.7597 0.094 Uiso calc U P R 0.516(7) E 2
C C45B 0.821(2) 0.195(2) 0.697(2) 0.059(7) Uani d . P . 0.516(7) E 2
H H45B 0.9089 0.2184 0.6714 0.071 Uiso calc U P R 0.516(7) E 2
C C46B 0.7293(19) 0.2634(10) 0.7417(10) 0.041(3) Uani d . P . 0.516(7) E 2
C C47B 0.795(3) 0.099(2) 0.687(2) 0.069(6) Uani d . P . 0.516(7) E 2
H H47B 0.8676 0.0552 0.666 0.083 Uiso calc U P R 0.516(7) E 2
C C48B 0.591(2) 0.222(3) 0.7613(18) 0.065(9) Uani d . P . 0.516(7) E 2
H H48B 0.5192 0.2646 0.7874 0.079 Uiso calc U P R 0.516(7) E 2
N N1 0.6923(7) 0.6160(4) 0.8628(4) 0.1026(19) Uani d . . . 1.0 . .
P P1 0.76576(12) 0.59975(10) 0.59921(10) 0.0604(3) Uani d . . . 1.0 . .

loop_
_atom_site_aniso_label
_atom_site_aniso_U_11
_atom_site_aniso_U_22
_atom_site_aniso_U_33
_atom_site_aniso_U_12
_atom_site_aniso_U_13
_atom_site_aniso_U_23
C1 0.052(2) 0.039(2) 0.061(2) 0.0135(19) -0.0085(19) -0.0012(19)
C2 0.057(3) 0.039(2) 0.073(3) 0.011(2) -0.003(2) 0.000(2)
C3 0.070(3) 0.037(2) 0.088(4) 0.002(2) -0.008(3) -0.011(2)
C4 0.091(4) 0.046(3) 0.073(3) 0.015(3) -0.006(3) -0.016(2)
C5 0.095(4) 0.054(3) 0.067(3) 0.014(3) 0.010(3) -0.002(2)
C6 0.070(3) 0.043(3) 0.077(3) 0.000(2) 0.001(2) -0.003(2)
C7 0.050(2) 0.047(3) 0.067(3) -0.002(2) 0.003(2) -0.019(2)
C8 0.046(2) 0.043(3) 0.114(4) -0.002(2) 0.000(3) 0.001(3)
C9 0.062(3) 0.045(3) 0.121(5) 0.002(2) 0.019(3) 0.001(3)
C10 0.082(4) 0.055(3) 0.100(4) -0.022(3) 0.043(3) -0.027(3)
C11 0.063(3) 0.101(4) 0.071(3) -0.041(3) 0.028(3) -0.033(3)
C12 0.048(2) 0.093(4) 0.057(3) -0.005(3) 0.0063(19) -0.027(3)
C13 0.070(2) 0.033(2) 0.047(2) -0.005(2) -0.0067(17) 0.0105(18)
C14 0.124(4) 0.056(3) 0.040(2) -0.041(3) -0.015(2) 0.021(2)
C15 0.165(6) 0.114(6) 0.040(2) -0.094(5) 0.011(3) 0.005(3)
C16 0.113(4) 0.092(5) 0.067(3) -0.058(4) 0.037(3) -0.018(3)
C17 0.067(3) 0.052(3) 0.055(2) -0.012(2) 0.0099(19) 0.001(2)
C18 0.061(2) 0.038(2) 0.0360(17) 0.0019(19) 0.0023(15) 0.0041(16)
C20 0.088(4) 0.076(4) 0.067(3) 0.024(3) -0.023(3) -0.022(3)
C23 0.107(5) 0.166(8) 0.073(4) -0.071(6) 0.030(4) -0.053(5)
C25 0.088(4) 0.061(3) 0.045(2) 0.001(3) -0.009(2) -0.004(2)
C27 0.068(3) 0.083(4) 0.077(3) 0.019(3) -0.001(3) 0.002(3)
C28 0.079(3) 0.093(4) 0.050(3) -0.003(3) 0.012(2) -0.013(3)
C29 0.092(4) 0.091(4) 0.054(3) -0.004(3) 0.006(3) -0.013(3)
C19A 0.068(6) 0.091(9) 0.042(5) 0.004(6) 0.028(5) 0.006(5)
C21A 0.054(10) 0.067(9) 0.062(11) 0.012(7) -0.002(7) -0.014(8)
C22A 0.086(11) 0.13(2) 0.060(11) -0.035(12) 0.014(9) -0.022(11)
C24A 0.18(3) 0.097(16) 0.049(10) -0.075(19) 0.023(14) 0.011(10)
C28A 0.12(2) 0.055(10) 0.062(17) -0.022(12) -0.037(14) 0.015(9)
C30A 0.089(7) 0.063(7) 0.041(5) -0.003(6) -0.002(5) 0.012(5)
C31A 0.034(7) 0.109(19) 0.080(14) -0.021(9) -0.015(7) 0.014(11)
C32A 0.051(5) 0.059(6) 0.047(5) 0.007(5) 0.005(4) 0.014(4)
C43A 0.098(19) 0.030(9) 0.070(13) 0.004(11) -0.033(13) 0.008(8)
C44A 0.11(2) 0.084(16) 0.079(16) 0.026(18) 0.023(13) 0.036(14)
C45A 0.045(10) 0.068(8) 0.026(6) 0.003(8) 0.007(6) 0.015(6)
C46A 0.070(10) 0.064(10) 0.044(6) -0.012(7) 0.014(6) 0.016(6)
C47A 0.078(16) 0.092(16) 0.085(14) 0.040(13) 0.032(9) 0.049(12)
C48A 0.107(19) 0.057(10) 0.033(8) 0.031(14) -0.007(10) -0.001(8)
C19B 0.094(8) 0.084(8) 0.053(5) -0.026(8) 0.029(5) 0.001(6)
C21B 0.067(10) 0.095(11) 0.034(7) 0.020(9) -0.008(6) -0.020(7)
C22B 0.069(10) 0.113(14) 0.047(8) 0.023(10) -0.002(7) -0.025(8)
C24B 0.068(7) 0.123(17) 0.055(9) -0.017(8) 0.004(6) -0.034(9)
C28B 0.096(13) 0.127(17) 0.035(7) 0.029(10) -0.016(8) -0.005(7)
C30B 0.081(7) 0.051(6) 0.052(5) 0.007(5) -0.022(4) 0.005(4)
C31B 0.082(13) 0.035(7) 0.050(7) 0.021(8) 0.000(7) 0.030(6)
C32B 0.048(4) 0.050(5) 0.043(4) 0.000(4) -0.004(3) 0.016(4)
C43B 0.097(10) 0.045(8) 0.047(6) -0.012(9) -0.013(6) 0.011(7)
C44B 0.061(10) 0.10(2) 0.072(11) -0.020(14) -0.018(8) 0.030(14)
C45B 0.032(7) 0.085(17) 0.061(10) -0.016(10) 0.004(8) 0.018(8)
C46B 0.045(9) 0.057(8) 0.021(7) -0.022(9) 0.000(5) 0.018(6)
C47B 0.088(13) 0.067(10) 0.049(9) 0.003(10) -0.026(7) 0.020(7)
C48B 0.030(7) 0.13(3) 0.031(6) -0.010(11) -0.008(5) -0.003(10)
N1 0.184(5) 0.055(3) 0.061(2) -0.028(3) -0.058(3) 0.023(2)
P1 0.0602(6) 0.0465(6) 0.0714(7) 0.0115(6) -0.0252(5) -0.0090(6)

loop_
_atom_type_symbol
_atom_type_description
_atom_type_scat_dispersion_real
_atom_type_scat_dispersion_imag
_atom_type_scat_source
C C 0.0181 0.0091 'International Tables Vol C Tables 4.2.6.8 and 6.1.1.4'
H H 0.0000 0.0000 'International Tables Vol C Tables 4.2.6.8 and 6.1.1.4'
N N 0.0311 0.0180 'International Tables Vol C Tables 4.2.6.8 and 6.1.1.4'
P P 0.2955 0.4335 'International Tables Vol C Tables 4.2.6.8 and 6.1.1.4'

loop_
_geom_angle_atom_site_label_1
_geom_angle_atom_site_label_2
_geom_angle_atom_site_label_3
_geom_angle
C6 C1 C2 118.0(4)
C6 C1 P1 120.9(4)
C2 C1 P1 120.5(4)
C3 C2 C1 121.1(5)
C3 C2 H2 119.4
C1 C2 H2 119.4
C4 C3 C2 120.3(5)
C4 C3 H3 119.9
C2 C3 H3 119.9
C5 C4 C3 119.4(5)
C5 C4 H4 120.3
C3 C4 H4 120.3
C4 C5 C6 120.4(5)
C4 C5 H5 119.8
C6 C5 H5 119.8
C1 C6 C5 120.8(5)
C1 C6 H6 119.6
C5 C6 H6 119.6
C8 C7 C12 117.3(5)
C8 C7 P1 124.8(3)
C12 C7 P1 117.8(4)
C9 C8 C7 120.8(5)
C9 C8 H8 119.6
C7 C8 H8 119.6
C10 C9 C8 120.6(6)
C10 C9 H9 119.7
C8 C9 H9 119.7
C9 C10 C11 119.3(5)
C9 C10 H10 120.4
C11 C10 H10 120.4
C10 C11 C12 120.8(5)
C10 C11 H11 119.6
C12 C11 H11 119.6
C11 C12 C7 121.1(6)
C11 C12 H12 119.4
C7 C12 H12 119.4
C18 C13 C14 119.2(4)
C18 C13 P1 119.4(3)
C14 C13 P1 121.2(4)
C15 C14 C13 119.0(4)
C15 C14 N1 117.6(4)
C13 C14 N1 123.3(5)
C16 C15 C14 120.3(4)
C16 C15 C19B 129.2(7)
C14 C15 C19B 108.9(7)
C16 C15 C19A 103.8(7)
C14 C15 C19A 133.6(6)
C17 C16 C15 121.8(5)
C17 C16 H16 119.1
C15 C16 H16 119.1
C16 C17 C18 118.1(5)
C16 C17 H17 120.9
C18 C17 H17 120.9
C17 C18 C13 121.4(3)
C17 C18 H18 119.3
C13 C18 H18 119.3
N1 C20 C21A 124.8(8)
N1 C20 C25 113.6(5)
C21A C20 C25 104.3(8)
N1 C20 C21B 102.7(9)
C25 C20 C21B 108.3(8)
N1 C20 H20 104.0
C21A C20 H20 104.0
C25 C20 H20 104.0
C22A C23 C29 122.5(11)
C24B C23 C29 117.3(12)
C22A C23 C24A 108.1(17)
C29 C23 C24A 105.6(14)
C24B C23 C22B 103.8(15)
C29 C23 C22B 102.1(7)
C22A C23 H23 106.5
C29 C23 H23 106.5
C24A C23 H23 106.5
C24A C25 C27 104.4(13)
C24A C25 C20 115.8(15)
C27 C25 C20 111.2(5)
C27 C25 C24B 111.9(11)
C20 C25 C24B 102.1(13)
C24A C25 H25 108.4
C27 C25 H25 108.4
C20 C25 H25 108.4
C25 C27 C28 110.2(4)
C25 C27 H27A 109.6
C28 C27 H27A 109.6
C25 C27 H27B 109.6
C28 C27 H27B 109.6
H27A C27 H27B 108.1
C28B C28 C29 116.6(14)
C28B C28 C27 108.5(13)
C29 C28 C27 110.1(5)
C29 C28 C28A 103.7(10)
C27 C28 C28A 107.2(11)
C29 C28 H28 111.8
C27 C28 H28 111.8
C28A C28 H28 111.8
C28 C29 C23 108.9(5)
C28 C29 H29A 109.9
C23 C29 H29A 109.9
C28 C29 H29B 109.9
C23 C29 H29B 109.9
H29A C29 H29B 108.3
C15 C19A H19A 109.5
C15 C19A H19B 109.5
H19A C19A H19B 109.5
C15 C19A H19C 109.5
H19A C19A H19C 109.5
H19B C19A H19C 109.5
C20 C21A C22A 117.9(13)
C20 C21A C28A 102.3(15)
C22A C21A C28A 110.9(16)
C20 C21A H21A 108.4
C22A C21A H21A 108.4
C28A C21A H21A 108.4
C23 C22A C21A 109.0(17)
C23 C22A H22A 109.9
C21A C22A H22A 109.9
C23 C22A H22B 109.9
C21A C22A H22B 109.9
H22A C22A H22B 108.3
C25 C24A C23 107.5(15)
C25 C24A H24C 110.2
C23 C24A H24C 110.2
C25 C24A H24B 110.2
C23 C24A H24B 110.2
H24C C24A H24B 108.5
C21A C28A C28 107.3(16)
C21A C28A H28C 110.2
C28 C28A H28C 110.2
C21A C28A H28B 110.2
C28 C28A H28B 110.2
H28C C28A H28B 108.5
N1 C30A C31A 104.6(11)
N1 C30A H30A 110.8
C31A C30A H30A 110.8
N1 C30A H30B 110.8
C31A C30A H30B 110.8
H30A C30A H30B 108.9
C32A C31A C30A 120.7(19)
C32A C31A H31A 119.6
C30A C31A H31A 119.6
C31A C32A C45A 127.5(17)
C31A C32A H32A 116.2
C45A C32A H32A 116.2
C48A C43A C44A 117.(3)
C48A C43A H43A 121.4
C44A C43A H43A 121.4
C45A C44A C43A 121.(3)
C45A C44A H44A 119.6
C43A C44A H44A 119.6
C44A C45A C46A 124.(3)
C44A C45A C32A 118.(2)
C46A C45A C32A 118.(2)
C47A C46A C45A 119.0(18)
C47A C46A H46A 120.5
C45A C46A H46A 120.5
C46A C47A C48A 119.(2)
C46A C47A H47A 120.6
C48A C47A H47A 120.6
C43A C48A C47A 119.(2)
C43A C48A H48A 120.5
C47A C48A H48A 120.5
C15 C19B H19D 109.5
C15 C19B H19E 109.5
H19D C19B H19E 109.5
C15 C19B H19F 109.5
H19D C19B H19F 109.5
H19E C19B H19F 109.5
C28B C21B C22B 107.5(18)
C28B C21B C20 117.2(16)
C22B C21B C20 102.7(12)
C28B C21B H21B 109.7
C22B C21B H21B 109.7
C20 C21B H21B 109.7
C21B C22B C23 107.3(12)
C21B C22B H22C 110.3
C23 C22B H22C 110.3
C21B C22B H22D 110.3
C23 C22B H22D 110.3
H22C C22B H22D 108.5
C23 C24B C25 111.2(17)
C23 C24B H24A 109.4
C25 C24B H24A 109.4
C23 C24B H24D 109.4
C25 C24B H24D 109.4
H24A C24B H24D 108.0
C28 C28B C21B 110.(2)
C28 C28B H28A 109.7
C21B C28B H28A 109.7
C28 C28B H28D 109.7
C21B C28B H28D 109.7
H28A C28B H28D 108.2
C31B C30B N1 111.0(10)
C31B C30B H30C 109.4
N1 C30B H30C 109.4
C31B C30B H30D 109.4
N1 C30B H30D 109.4
H30C C30B H30D 108.0
C32B C31B C30B 121.3(18)
C32B C31B H31B 119.4
C30B C31B H31B 119.4
C31B C32B C46B 129.9(13)
C31B C32B H32B 115.1
C46B C32B H32B 115.1
C47B C43B C44B 116.9(19)
C47B C43B H43B 121.6
C44B C43B H43B 121.6
C48B C44B C43B 123.(2)
C48B C44B H44B 118.5
C43B C44B H44B 118.5
C47B C45B C46B 126.(2)
C47B C45B H45B 117.2
C46B C45B H45B 117.2
C45B C46B C48B 111.9(19)
C45B C46B C32B 120.1(16)
C48B C46B C32B 128.(2)
C45B C47B C43B 118.(3)
C45B C47B H47B 121.1
C43B C47B H47B 121.1
C44B C48B C46B 124.(2)
C44B C48B H48B 118.0
C46B C48B H48B 118.0
C14 N1 C20 121.2(4)
C14 N1 C30A 102.6(6)
C20 N1 C30A 136.2(6)
C14 N1 C30B 118.3(5)
C20 N1 C30B 96.9(5)
C1 P1 C7 100.9(2)
C1 P1 C13 102.63(19)
C7 P1 C13 103.47(19)

loop_
_geom_bond_atom_site_label_1
_geom_bond_atom_site_label_2
_geom_bond_distance
C1 C6 1.379(7)
C1 C2 1.387(6)
C1 P1 1.839(4)
C2 C3 1.381(7)
C2 H2 0.95
C3 C4 1.378(7)
C3 H3 0.95
C4 C5 1.365(8)
C4 H4 0.95
C5 C6 1.397(7)
C5 H5 0.95
C6 H6 0.95
C7 C8 1.388(7)
C7 C12 1.390(6)
C7 P1 1.844(5)
C8 C9 1.387(7)
C8 H8 0.95
C9 C10 1.363(7)
C9 H9 0.95
C10 C11 1.366(9)
C10 H10 0.95
C11 C12 1.375(9)
C11 H11 0.95
C12 H12 0.95
C13 C18 1.395(5)
C13 C14 1.398(6)
C13 P1 1.849(4)
C14 C15 1.382(9)
C14 N1 1.438(7)
C15 C16 1.380(9)
C15 C19B 1.554(11)
C15 C19A 1.674(11)
C16 C17 1.370(6)
C16 H16 0.95
C17 C18 1.384(6)
C17 H17 0.95
C18 H18 0.95
C20 N1 1.446(8)
C20 C21A 1.50(2)
C20 C25 1.516(8)
C20 C21B 1.586(16)
C20 H20 1.0
C23 C22A 1.25(3)
C23 C24B 1.43(3)
C23 C29 1.501(8)
C23 C24A 1.61(3)
C23 C22B 1.79(2)
C23 H23 1.0
C25 C24A 1.48(3)
C25 C27 1.491(7)
C25 C24B 1.59(3)
C25 H25 1.0
C27 C28 1.542(7)
C27 H27A 0.99
C27 H27B 0.99
C28 C28B 1.40(3)
C28 C29 1.492(8)
C28 C28A 1.66(3)
C28 H28 1.0
C29 H29A 0.99
C29 H29B 0.99
C19A H19A 0.98
C19A H19B 0.98
C19A H19C 0.98
C21A C22A 1.52(2)
C21A C28A 1.56(3)
C21A H21A 1.0
C22A H22A 0.99
C22A H22B 0.99
C24A H24C 0.99
C24A H24B 0.99
C28A H28C 0.99
C28A H28B 0.99
C30A N1 1.489(10)
C30A C31A 1.55(4)
C30A H30A 0.99
C30A H30B 0.99
C31A C32A 1.32(3)
C31A H31A 0.95
C32A C45A 1.49(2)
C32A H32A 0.95
C43A C48A 1.42(4)
C43A C44A 1.45(5)
C43A H43A 0.95
C44A C45A 1.27(5)
C44A H44A 0.95
C45A C46A 1.404(17)
C46A C47A 1.37(5)
C46A H46A 0.95
C47A C48A 1.45(5)
C47A H47A 0.95
C48A H48A 0.95
C19B H19D 0.98
C19B H19E 0.98
C19B H19F 0.98
C21B C28B 1.49(3)
C21B C22B 1.52(2)
C21B H21B 1.0
C22B H22C 0.99
C22B H22D 0.99
C24B H24A 0.99
C24B H24D 0.99
C28B H28A 0.99
C28B H28D 0.99
C30B C31B 1.40(3)
C30B N1 1.684(11)
C30B H30C 0.99
C30B H30D 0.99
C31B C32B 1.39(3)
C31B H31B 0.95
C32B C46B 1.456(15)
C32B H32B 0.95
C43B C47B 1.40(4)
C43B C44B 1.41(3)
C43B H43B 0.95
C44B C48B 1.23(5)
C44B H44B 0.95
C45B C47B 1.34(4)
C45B C46B 1.39(3)
C45B H45B 0.95
C46B C48B 1.44(3)
C47B H47B 0.95
C48B H48B 0.95

loop_
_geom_torsion_atom_site_label_1
_geom_torsion_atom_site_label_2
_geom_torsion_atom_site_label_3
_geom_torsion_atom_site_label_4
_geom_torsion
C6 C1 C2 C3 -1.1(6)
P1 C1 C2 C3 -172.2(4)
C1 C2 C3 C4 1.3(7)
C2 C3 C4 C5 -0.6(8)
C3 C4 C5 C6 -0.3(8)
C2 C1 C6 C5 0.1(7)
P1 C1 C6 C5 171.2(4)
C4 C5 C6 C1 0.6(8)
C12 C7 C8 C9 -0.1(7)
P1 C7 C8 C9 -177.7(4)
C7 C8 C9 C10 0.4(8)
C8 C9 C10 C11 -1.0(8)
C9 C10 C11 C12 1.3(8)
C10 C11 C12 C7 -1.0(7)
C8 C7 C12 C11 0.4(7)
P1 C7 C12 C11 178.2(4)
C18 C13 C14 C15 3.6(7)
P1 C13 C14 C15 -172.3(5)
C18 C13 C14 N1 179.6(4)
P1 C13 C14 N1 3.7(6)
C13 C14 C15 C16 -3.9(9)
N1 C14 C15 C16 179.9(6)
C13 C14 C15 C19B 162.9(7)
N1 C14 C15 C19B -13.4(9)
C13 C14 C15 C19A -163.8(9)
N1 C14 C15 C19A 20.0(12)
C14 C15 C16 C17 1.3(10)
C19B C15 C16 C17 -162.4(9)
C19A C15 C16 C17 166.5(7)
C15 C16 C17 C18 1.5(8)
C16 C17 C18 C13 -1.7(7)
C14 C13 C18 C17 -0.9(6)
P1 C13 C18 C17 175.2(3)
N1 C20 C25 C24A -174.6(13)
C21A C20 C25 C24A 46.5(15)
N1 C20 C25 C27 66.5(6)
C21A C20 C25 C27 -72.4(9)
C21B C20 C25 C27 -46.8(9)
N1 C20 C25 C24B -174.0(10)
C21B C20 C25 C24B 72.7(13)
C24A C25 C27 C28 -65.1(15)
C20 C25 C27 C28 60.4(7)
C24B C25 C27 C28 -53.1(14)
C25 C27 C28 C28B -68.0(15)
C25 C27 C28 C29 60.8(7)
C25 C27 C28 C28A -51.4(12)
C28B C28 C29 C23 65.5(15)
C27 C28 C29 C23 -58.7(8)
C28A C28 C29 C23 55.7(12)
C22A C23 C29 C28 -63.3(15)
C24B C23 C29 C28 55.6(17)
C24A C23 C29 C28 60.9(13)
C22B C23 C29 C28 -57.1(9)
N1 C20 C21A C22A -179.9(14)
C25 C20 C21A C22A -47.1(18)
N1 C20 C21A C28A -58.0(15)
C25 C20 C21A C28A 74.8(13)
C29 C23 C22A C21A 57.6(18)
C24A C23 C22A C21A -65.4(17)
C20 C21A C22A C23 63.3(19)
C28A C21A C22A C23 -54.(2)
C27 C25 C24A C23 68.(2)
C20 C25 C24A C23 -54.(2)
C22A C23 C24A C25 65.(2)
C29 C23 C24A C25 -68.(2)
C20 C21A C28A C28 -69.5(16)
C22A C21A C28A C28 57.(2)
C29 C28 C28A C21A -58.7(17)
C27 C28 C28A C21A 57.8(17)
N1 C30A C31A C32A -132.4(17)
C30A C31A C32A C45A -171.3(12)
C48A C43A C44A C45A -5.(4)
C43A C44A C45A C46A 7.(4)
C43A C44A C45A C32A -173.(2)
C31A C32A C45A C44A 172.(2)
C31A C32A C45A C46A -8.(2)
C44A C45A C46A C47A -8.(3)
C32A C45A C46A C47A 171.5(17)
C45A C46A C47A C48A 9.(3)
C44A C43A C48A C47A 6.(4)
C46A C47A C48A C43A -8.(4)
N1 C20 C21B C28B -77.(2)
C25 C20 C21B C28B 44.(2)
N1 C20 C21B C22B 165.8(10)
C25 C20 C21B C22B -73.9(12)
C28B C21B C22B C23 -61.7(17)
C20 C21B C22B C23 62.5(12)
C24B C23 C22B C21B -61.5(14)
C29 C23 C22B C21B 60.8(10)
C29 C23 C24B C25 -48.(2)
C22B C23 C24B C25 63.(2)
C27 C25 C24B C23 47.(2)
C20 C25 C24B C23 -72.(2)
C29 C28 C28B C21B -64.(2)
C27 C28 C28B C21B 61.(2)
C22B C21B C28B C28 63.(2)
C20 C21B C28B C28 -52.(3)
N1 C30B C31B C32B 140.1(11)
C30B C31B C32B C46B 168.5(11)
C47B C43B C44B C48B -2.(4)
C47B C45B C46B C48B -9.(3)
C47B C45B C46B C32B 169.8(18)
C31B C32B C46B C45B -160.7(17)
C31B C32B C46B C48B 18.(2)
C46B C45B C47B C43B 9.(3)
C44B C43B C47B C45B -3.(3)
C43B C44B C48B C46B 1.(4)
C45B C46B C48B C44B 4.(3)
C32B C46B C48B C44B -174.9(18)
C15 C14 N1 C20 -124.5(6)
C13 C14 N1 C20 59.5(8)
C15 C14 N1 C30A 57.4(7)
C13 C14 N1 C30A -118.6(6)
C15 C14 N1 C30B 116.6(7)
C13 C14 N1 C30B -59.5(7)
C21A C20 N1 C14 170.1(10)
C25 C20 N1 C14 40.9(8)
C21B C20 N1 C14 157.6(8)
C21A C20 N1 C30A -12.6(15)
C25 C20 N1 C30A -141.8(9)
C25 C20 N1 C30B 170.0(6)
C21B C20 N1 C30B -73.4(8)
C31A C30A N1 C14 78.5(10)
C31A C30A N1 C20 -99.1(11)
C31B C30B N1 C14 -35.2(13)
C31B C30B N1 C20 -166.3(12)
C6 C1 P1 C7 31.2(4)
C2 C1 P1 C7 -157.9(3)
C6 C1 P1 C13 137.8(4)
C2 C1 P1 C13 -51.3(4)
C8 C7 P1 C1 62.1(4)
C12 C7 P1 C1 -115.5(3)
C8 C7 P1 C13 -43.9(5)
C12 C7 P1 C13 138.5(3)
C18 C13 P1 C1 -29.4(4)
C14 C13 P1 C1 146.6(4)
C18 C13 P1 C7 75.3(4)
C14 C13 P1 C7 -108.8(4)
